data_7228936
loop_
_publ_author_name
'Shen, Fang-Fang'
'Chen, Kai'
'Hua, Zi-Yi'
'Wang, Yuan'
'Xu, Jing'
'Chen, Mindong'
'Zhang, Yun-Qian'
'Tao, Zhu'

_publ_section_title
;
 Adducts of aqua complexes of Ln3+ with a di-hydroxylated symmetrical
 octamethyl-substituted cucurbituril: potential applications for isolation
 of heavier lanthanides
;
_journal_name_full CrystEngComm
_journal_paper_doi 10.1039/C7CE01365E
_journal_year 2017
_chemical_formula_moiety 'C44 H52 N24 O14, Tb H16 O8, Cl3, 10(H2 O)'
_chemical_formula_sum 'C44 H88 Cl3 N24 O32 Tb'
_chemical_formula_weight 1730.65
_chemical_name_systematic
;
 ?
;
_space_group_IT_number 12
_symmetry_cell_setting monoclinic
_symmetry_space_group_name_Hall '-C 2y'
_symmetry_space_group_name_H-M 'C 1 2/m 1'
_atom_sites_solution_hydrogens geom
_atom_sites_solution_primary direct
_atom_sites_solution_secondary difmap
_audit_creation_method SHELXL-97
_audit_update_record
;
2017-05-16 deposited with the CCDC.
2017-08-18 downloaded from the CCDC.
;
_cell_angle_alpha 90.00
_cell_angle_beta 108.468(5)
_cell_angle_gamma 90.00
_cell_formula_units_Z 2
_cell_length_a 22.215(5)
_cell_length_b 12.391(5)
_cell_length_c 14.675(5)
_cell_measurement_temperature 223(2)
_cell_volume 3831(2)
_computing_cell_refinement 'SAINT (Bruker, 2005)'
_computing_data_collection 'APEX2 (Bruker, 2005)'
_computing_data_reduction SAINT
_computing_molecular_graphics 'Ortep-3 for Windows (Farrugia, 1997)'
_computing_publication_material 'WinGX (Farrugia, 1999)'
_computing_structure_refinement 'SHELXL97 (Sheldrick, 2008)'
_computing_structure_solution 'SHELXS97 (Sheldrick, 2008)'
_diffrn_ambient_temperature 223(2)
_diffrn_measured_fraction_theta_full 0.988
_diffrn_measured_fraction_theta_max 0.988
_diffrn_measurement_device_type 'Bruker Smart Apex2 CCD Detector'
_diffrn_measurement_method '\f and \w scan'
_diffrn_radiation_monochromator graphite
_diffrn_radiation_source 'fine-focus sealed tube'
_diffrn_radiation_type MoK\a
_diffrn_radiation_wavelength 0.71069
_diffrn_reflns_av_R_equivalents 0.0517
_diffrn_reflns_av_sigmaI/netI 0.0456
_diffrn_reflns_limit_h_max 25
_diffrn_reflns_limit_h_min -29
_diffrn_reflns_limit_k_max 16
_diffrn_reflns_limit_k_min -16
_diffrn_reflns_limit_l_max 19
_diffrn_reflns_limit_l_min -19
_diffrn_reflns_number 17233
_diffrn_reflns_theta_full 27.82
_diffrn_reflns_theta_max 27.82
_diffrn_reflns_theta_min 2.02
_exptl_absorpt_coefficient_mu 1.123
_exptl_absorpt_correction_T_max 0.7590
_exptl_absorpt_correction_T_min 0.7015
_exptl_absorpt_correction_type multi-scan
_exptl_absorpt_process_details 'SADABS (Bruker, 2008)'
_exptl_crystal_colour colorless
_exptl_crystal_density_diffrn 1.500
_exptl_crystal_density_method 'not measured'
_exptl_crystal_description prism
_exptl_crystal_F_000 1784
_exptl_crystal_size_max 0.34
_exptl_crystal_size_mid 0.31
_exptl_crystal_size_min 0.26
_platon_squeeze_details
;
;
_refine_diff_density_max 1.624
_refine_diff_density_min -0.966
_refine_diff_density_rms 0.149
_refine_ls_extinction_method none
_refine_ls_goodness_of_fit_ref 1.133
_refine_ls_hydrogen_treatment constr
_refine_ls_matrix_type full
_refine_ls_number_parameters 264
_refine_ls_number_reflns 4713
_refine_ls_number_restraints 0
_refine_ls_restrained_S_all 1.133
_refine_ls_R_factor_all 0.0515
_refine_ls_R_factor_gt 0.0504
_refine_ls_shift/su_max 0.000
_refine_ls_shift/su_mean 0.000
_refine_ls_structure_factor_coef Fsqd
_refine_ls_weighting_details 'calc w=1/[\s^2^(Fo^2^)+(0.1096P)^2^+1.2036P] where P=(Fo^2^+2Fc^2^)/3'
_refine_ls_weighting_scheme calc
_refine_ls_wR_factor_gt 0.1460
_refine_ls_wR_factor_ref 0.1479
_reflns_number_gt 4604
_reflns_number_total 4713
_reflns_threshold_expression >2sigma(I)
_cod_data_source_file c7ce01365e2.cif
_cod_data_source_block complex3
_cod_original_sg_symbol_H-M 'C 2/m'
_cod_database_code 7228936

loop_
_symmetry_equiv_pos_as_xyz
'x, y, z'
'-x, y, -z'
'x+1/2, y+1/2, z'
'-x+1/2, y+1/2, -z'
'-x, -y, -z'
'x, -y, z'
'-x+1/2, -y+1/2, -z'
'x+1/2, -y+1/2, z'

loop_
_atom_site_label
_atom_site_type_symbol
_atom_site_fract_x
_atom_site_fract_y
_atom_site_fract_z
_atom_site_U_iso_or_equiv
_atom_site_adp_type
_atom_site_occupancy
_atom_site_symmetry_multiplicity
_atom_site_calc_flag
_atom_site_refinement_flags
_atom_site_disorder_assembly
_atom_site_disorder_group
Cl1 Cl 0.4108(6) 0.0000 0.5622(8) 0.192(6) Uani 0.50 2 d SP . .
Cl2 Cl 0.2457(12) 0.2009(11) 0.5989(15) 0.55(2) Uani 0.50 1 d P . .
O1W O 0.0814(3) 0.4317(5) 0.1376(5) 0.0497(15) Uani 0.50 1 d P . .
O2W O 0.0711(3) 0.3524(5) 0.0537(5) 0.0434(13) Uani 0.50 1 d P . .
O3W O 0.0505(3) 0.3508(5) -0.0491(5) 0.0453(14) Uani 0.50 1 d P . .
O4W O 0.0274(4) 0.4343(5) -0.1321(5) 0.0505(16) Uani 0.50 1 d P . .
Tb1 Tb 0.0000 0.5000 0.0000 0.02573(14) Uani 1 4 d S . .
C1 C 0.1878(2) 0.1546(3) 0.0096(5) 0.0563(13) Uani 1 1 d . . .
C2 C 0.2267(3) 0.0000 -0.0435(8) 0.062(2) Uani 1 2 d S . .
C3 C 0.2483(3) 0.0000 0.0653(8) 0.064(2) Uani 1 2 d S . .
C4 C 0.2301(3) 0.1421(4) 0.1851(5) 0.0685(16) Uani 1 1 d . . .
H4A H 0.2745 0.1298 0.2232 0.082 Uiso 1 1 calc R . .
H4B H 0.2233 0.2203 0.1798 0.082 Uiso 1 1 calc R . .
C5 C 0.1394(3) 0.1515(4) 0.2443(4) 0.0603(14) Uani 1 1 d . . .
C6 C 0.2036(4) 0.0000 0.2944(6) 0.060(2) Uani 1 2 d S . .
C7 C 0.1516(4) 0.0000 0.3414(5) 0.062(2) Uani 1 2 d S . .
C8 C 0.0663(4) 0.1439(4) 0.3365(4) 0.0703(16) Uani 1 1 d . . .
H8A H 0.0781 0.1352 0.4063 0.084 Uiso 1 1 calc R . .
H8B H 0.0640 0.2215 0.3227 0.084 Uiso 1 1 calc R . .
C9 C -0.0438(3) 0.1547(4) 0.2350(4) 0.0619(14) Uani 1 1 d . A .
C10 C -0.0177(5) 0.0000 0.3264(5) 0.058(2) Uani 1 2 d S . .
C11 C -0.0866(5) 0.0000 0.2755(7) 0.068(3) Uani 1 2 d S . .
C12 C 0.1603(3) 0.1421(4) -0.1646(5) 0.0656(16) Uani 1 1 d . . .
H12A H 0.1891 0.1286 -0.2020 0.079 Uiso 1 1 calc R . .
H12B H 0.1563 0.2205 -0.1596 0.079 Uiso 1 1 calc R . .
C13 C 0.2821(5) 0.0000 -0.0859(11) 0.095(4) Uani 1 2 d S . .
H13A H 0.3062 0.0663 -0.0680 0.142 Uiso 0.50 1 calc PR . .
H13B H 0.2653 -0.0050 -0.1553 0.142 Uiso 0.50 1 calc PR . .
H13C H 0.3095 -0.0613 -0.0609 0.142 Uiso 0.50 1 calc PR . .
C14 C 0.3208(4) 0.0000 0.1140(12) 0.116(6) Uani 1 2 d S . .
H14A H 0.3386 -0.0660 0.0978 0.175 Uiso 0.50 1 calc PR . .
H14B H 0.3303 0.0043 0.1831 0.175 Uiso 0.50 1 calc PR . .
H14C H 0.3392 0.0617 0.0918 0.175 Uiso 0.50 1 calc PR . .
C15 C 0.2676(7) 0.0000 0.3687(11) 0.154(8) Uani 1 2 d S . .
H15A H 0.2730 0.0656 0.4064 0.230 Uiso 0.50 1 calc PR . .
H15B H 0.3000 -0.0036 0.3374 0.230 Uiso 1 2 calc SR . .
H15C H 0.2714 -0.0621 0.4104 0.230 Uiso 0.50 1 calc PR . .
C16 C 0.1764(8) 0.0000 0.4511(7) 0.129(6) Uani 1 2 d S . .
H16A H 0.2006 0.0653 0.4735 0.193 Uiso 0.50 1 calc PR . .
H16B H 0.2033 -0.0625 0.4734 0.193 Uiso 0.50 1 calc PR . .
H16C H 0.1408 -0.0028 0.4760 0.193 Uiso 1 2 calc SR . .
N1 N 0.1885(2) 0.0986(3) -0.0693(4) 0.0604(12) Uani 1 1 d . . .
N2 N 0.21961(19) 0.0981(3) 0.0884(4) 0.0598(12) Uani 1 1 d . . .
N3 N 0.1904(2) 0.0975(3) 0.2358(4) 0.0584(11) Uani 1 1 d . . .
N4 N 0.1156(2) 0.0975(3) 0.3043(3) 0.0568(11) Uani 1 1 d . . .
N5 N 0.0044(3) 0.0976(3) 0.2931(3) 0.0585(11) Uani 1 1 d . A .
N6 N -0.0988(3) 0.0981(3) 0.2161(4) 0.0637(13) Uani 1 1 d . . .
O1 O 0.16447(18) 0.2452(3) 0.0088(3) 0.0633(10) Uani 1 1 d . . .
O2 O 0.1196(3) 0.2378(3) 0.2041(4) 0.0878(15) Uani 1 1 d . . .
O3 O -0.0392(3) 0.2465(4) 0.2054(4) 0.0925(16) Uani 1 1 d . . .
O4 O -0.0025(8) 0.0000 0.4228(8) 0.095(5) Uani 0.622(16) 2 d SP A 1
O5 O -0.1225(11) 0.0000 0.3396(14) 0.088(8) Uani 0.378(16) 2 d SP . 2

loop_
_atom_site_aniso_label
_atom_site_aniso_U_11
_atom_site_aniso_U_22
_atom_site_aniso_U_33
_atom_site_aniso_U_23
_atom_site_aniso_U_13
_atom_site_aniso_U_12
Cl1 0.133(8) 0.281(17) 0.135(7) 0.000 0.005(6) 0.000
Cl2 0.74(4) 0.198(13) 0.49(3) -0.229(16) -0.12(3) -0.08(2)
O1W 0.048(3) 0.018(3) 0.068(4) 0.002(2) -0.002(3) 0.000(2)
O2W 0.033(3) 0.022(3) 0.077(4) 0.008(3) 0.021(3) 0.014(2)
O3W 0.039(3) 0.028(3) 0.072(4) -0.008(3) 0.022(3) 0.011(2)
O4W 0.076(5) 0.021(3) 0.072(4) 0.001(3) 0.048(3) 0.002(3)
Tb1 0.01908(18) 0.00851(17) 0.0524(2) 0.000 0.01531(13) 0.000
C1 0.035(2) 0.0172(19) 0.126(4) -0.002(2) 0.040(2) -0.0013(16)
C2 0.044(4) 0.018(3) 0.144(8) 0.000 0.058(5) 0.000
C3 0.024(3) 0.019(3) 0.153(8) 0.000 0.035(4) 0.000
C4 0.054(3) 0.025(2) 0.116(4) -0.006(3) 0.013(3) -0.012(2)
C5 0.072(3) 0.023(2) 0.069(3) -0.004(2) 0.000(2) 0.002(2)
C6 0.052(4) 0.025(3) 0.073(4) 0.000 -0.022(3) 0.000
C7 0.088(6) 0.022(3) 0.049(3) 0.000 -0.015(3) 0.000
C8 0.109(5) 0.029(2) 0.073(3) -0.015(2) 0.029(3) -0.007(3)
C9 0.089(4) 0.025(2) 0.081(3) 0.002(2) 0.041(3) -0.003(2)
C10 0.102(6) 0.027(3) 0.062(4) 0.000 0.048(4) 0.000
C11 0.125(8) 0.019(3) 0.096(5) 0.000 0.087(6) 0.000
C12 0.081(4) 0.020(2) 0.119(5) -0.002(2) 0.065(4) -0.007(2)
C13 0.072(6) 0.041(4) 0.211(13) 0.000 0.101(8) 0.000
C14 0.023(4) 0.054(6) 0.263(17) 0.000 0.033(6) 0.000
C15 0.114(11) 0.085(9) 0.167(13) 0.000 -0.091(10) 0.000
C16 0.189(16) 0.089(9) 0.058(5) 0.000 -0.032(7) 0.000
N1 0.055(2) 0.0187(17) 0.127(4) 0.001(2) 0.056(3) 0.0038(16)
N2 0.0373(19) 0.0209(17) 0.123(4) 0.000(2) 0.027(2) 0.0008(15)
N3 0.053(2) 0.0211(18) 0.088(3) 0.0009(18) 0.004(2) 0.0027(16)
N4 0.078(3) 0.0208(18) 0.063(2) 0.0004(16) 0.010(2) 0.0009(18)
N5 0.092(3) 0.027(2) 0.064(2) -0.0018(17) 0.037(2) -0.001(2)
N6 0.096(4) 0.0192(18) 0.099(3) 0.0007(19) 0.064(3) -0.004(2)
O1 0.055(2) 0.0161(14) 0.130(3) -0.0006(17) 0.045(2) 0.0047(13)
O2 0.112(4) 0.032(2) 0.125(4) 0.031(2) 0.045(3) 0.030(2)
O3 0.100(4) 0.034(2) 0.141(4) 0.028(2) 0.033(3) -0.012(2)
O4 0.162(13) 0.073(8) 0.072(6) 0.000 0.069(7) 0.000
O5 0.17(2) 0.031(7) 0.119(14) 0.000 0.125(15) 0.000

loop_
_atom_type_symbol
_atom_type_description
_atom_type_scat_dispersion_real
_atom_type_scat_dispersion_imag
_atom_type_scat_source
C C 0.0033 0.0016 'International Tables Vol C Tables 4.2.6.8 and 6.1.1.4'
H H 0.0000 0.0000 'International Tables Vol C Tables 4.2.6.8 and 6.1.1.4'
N N 0.0061 0.0033 'International Tables Vol C Tables 4.2.6.8 and 6.1.1.4'
O O 0.0106 0.0060 'International Tables Vol C Tables 4.2.6.8 and 6.1.1.4'
Tb Tb -0.1723 4.1537 'International Tables Vol C Tables 4.2.6.8 and 6.1.1.4'
Cl Cl 0.1484 0.1585 'International Tables Vol C Tables 4.2.6.8 and 6.1.1.4'

loop_
_geom_angle_atom_site_label_1
_geom_angle_atom_site_label_2
_geom_angle_atom_site_label_3
_geom_angle
_geom_angle_site_symmetry_1
_geom_angle_site_symmetry_3
O2W O1W O1W 129.8(3) . 6_565
O2W O1W Tb1 70.7(3) . .
O1W O1W Tb1 69.33(14) 6_565 .
O3W O2W O1W 140.4(5) . .
O3W O2W Tb1 72.8(3) . .
O1W O2W Tb1 71.8(3) . .
O2W O3W O4W 137.1(5) . .
O2W O3W Tb1 72.3(3) . .
O4W O3W Tb1 69.6(3) . .
O3W O4W O4W 131.7(3) . 6_565
O3W O4W Tb1 72.1(3) . .
O4W O4W Tb1 69.76(14) 6_565 .
O4W Tb1 O4W 40.5(3) 6_565 .
O4W Tb1 O4W 139.5(3) 6_565 5_565
O4W Tb1 O4W 180.0(3) . 5_565
O4W Tb1 O4W 180.000(1) 6_565 2
O4W Tb1 O4W 139.5(3) . 2
O4W Tb1 O4W 40.5(3) 5_565 2
O4W Tb1 O2W 108.1(2) 6_565 2
O4W Tb1 O2W 77.2(2) . 2
O4W Tb1 O2W 102.8(2) 5_565 2
O4W Tb1 O2W 71.9(2) 2 2
O4W Tb1 O2W 71.9(2) 6_565 6_565
O4W Tb1 O2W 102.8(2) . 6_565
O4W Tb1 O2W 77.2(2) 5_565 6_565
O4W Tb1 O2W 108.1(2) 2 6_565
O2W Tb1 O2W 180.0(3) 2 6_565
O4W Tb1 O2W 77.2(2) 6_565 5_565
O4W Tb1 O2W 108.1(2) . 5_565
O4W Tb1 O2W 71.9(2) 5_565 5_565
O4W Tb1 O2W 102.8(2) 2 5_565
O2W Tb1 O2W 100.3(3) 2 5_565
O2W Tb1 O2W 79.7(3) 6_565 5_565
O4W Tb1 O2W 102.8(2) 6_565 .
O4W Tb1 O2W 71.9(2) . .
O4W Tb1 O2W 108.1(2) 5_565 .
O4W Tb1 O2W 77.2(2) 2 .
O2W Tb1 O2W 79.7(3) 2 .
O2W Tb1 O2W 100.3(3) 6_565 .
O2W Tb1 O2W 180.0(3) 5_565 .
O4W Tb1 O3W 141.7(2) 6_565 2
O4W Tb1 O3W 104.4(2) . 2
O4W Tb1 O3W 75.6(2) 5_565 2
O4W Tb1 O3W 38.3(2) 2 2
O2W Tb1 O3W 34.9(2) 2 2
O2W Tb1 O3W 145.1(2) 6_565 2
O2W Tb1 O3W 111.6(2) 5_565 2
O2W Tb1 O3W 68.4(2) . 2
O4W Tb1 O3W 104.4(2) 6_565 5_565
O4W Tb1 O3W 141.7(2) . 5_565
O4W Tb1 O3W 38.3(2) 5_565 5_565
O4W Tb1 O3W 75.6(2) 2 5_565
O2W Tb1 O3W 111.6(2) 2 5_565
O2W Tb1 O3W 68.4(2) 6_565 5_565
O2W Tb1 O3W 34.9(2) 5_565 5_565
O2W Tb1 O3W 145.1(2) . 5_565
O3W Tb1 O3W 101.4(3) 2 5_565
O4W Tb1 O3W 75.6(2) 6_565 .
O4W Tb1 O3W 38.3(2) . .
O4W Tb1 O3W 141.7(2) 5_565 .
O4W Tb1 O3W 104.4(2) 2 .
O2W Tb1 O3W 68.4(2) 2 .
O2W Tb1 O3W 111.6(2) 6_565 .
O2W Tb1 O3W 145.1(2) 5_565 .
O2W Tb1 O3W 34.9(2) . .
O3W Tb1 O3W 78.6(3) 2 .
O3W Tb1 O3W 180.0(3) 5_565 .
O4W Tb1 O3W 38.3(2) 6_565 6_565
O4W Tb1 O3W 75.6(2) . 6_565
O4W Tb1 O3W 104.4(2) 5_565 6_565
O4W Tb1 O3W 141.7(2) 2 6_565
O2W Tb1 O3W 145.1(2) 2 6_565
O2W Tb1 O3W 34.9(2) 6_565 6_565
O2W Tb1 O3W 68.4(2) 5_565 6_565
O2W Tb1 O3W 111.6(2) . 6_565
O3W Tb1 O3W 180.0(3) 2 6_565
O3W Tb1 O3W 78.6(3) 5_565 6_565
O3W Tb1 O3W 101.4(3) . 6_565
O1 C1 N2 125.9(6) . .
O1 C1 N1 125.2(6) . .
N2 C1 N1 108.9(4) . .
N1 C2 N1 112.7(6) 6 .
N1 C2 C3 103.6(5) 6 .
N1 C2 C3 103.6(5) . .
N1 C2 C13 111.5(5) 6 .
N1 C2 C13 111.5(5) . .
C3 C2 C13 113.5(8) . .
N2 C3 N2 112.5(6) . 6
N2 C3 C2 103.2(5) . .
N2 C3 C2 103.2(5) 6 .
N2 C3 C14 111.2(5) . .
N2 C3 C14 111.2(5) 6 .
C2 C3 C14 115.1(9) . .
N3 C4 N2 115.0(4) . .
N3 C4 H4A 108.5 . .
N2 C4 H4A 108.5 . .
N3 C4 H4B 108.5 . .
N2 C4 H4B 108.5 . .
H4A C4 H4B 107.5 . .
O2 C5 N4 126.2(6) . .
O2 C5 N3 124.6(6) . .
N4 C5 N3 109.2(4) . .
N3 C6 N3 111.9(6) 6 .
N3 C6 C15 113.4(5) 6 .
N3 C6 C15 113.4(5) . .
N3 C6 C7 103.1(5) 6 .
N3 C6 C7 103.1(5) . .
C15 C6 C7 110.7(10) . .
N4 C7 N4 112.1(6) 6 .
N4 C7 C6 103.7(5) 6 .
N4 C7 C6 103.7(5) . .
N4 C7 C16 111.5(5) 6 .
N4 C7 C16 111.5(5) . .
C6 C7 C16 114.0(9) . .
N5 C8 N4 114.5(4) . .
N5 C8 H8A 108.6 . .
N4 C8 H8A 108.6 . .
N5 C8 H8B 108.6 . .
N4 C8 H8B 108.6 . .
H8A C8 H8B 107.6 . .
O3 C9 N5 125.0(6) . .
O3 C9 N6 125.0(6) . .
N5 C9 N6 110.0(5) . .
O4 C10 N5 110.9(5) . 6
O4 C10 N5 110.9(5) . .
N5 C10 N5 113.4(6) 6 .
O4 C10 C11 114.0(9) . .
N5 C10 C11 103.7(5) 6 .
N5 C10 C11 103.7(5) . .
O5 C11 N6 111.0(7) . 6
O5 C11 N6 111.0(6) . .
N6 C11 N6 111.6(7) 6 .
O5 C11 C10 112.1(12) . .
N6 C11 C10 105.4(5) 6 .
N6 C11 C10 105.4(5) . .
N1 C12 N6 114.5(4) . 2
N1 C12 H12A 108.6 . .
N6 C12 H12A 108.6 2 .
N1 C12 H12B 108.6 . .
N6 C12 H12B 108.6 2 .
H12A C12 H12B 107.6 . .
C2 C13 H13A 109.5 . .
C2 C13 H13B 109.5 . .
H13A C13 H13B 109.5 . .
C2 C13 H13C 109.5 . .
H13A C13 H13C 109.5 . .
H13B C13 H13C 109.5 . .
C3 C14 H14A 109.5 . .
C3 C14 H14B 109.5 . .
H14A C14 H14B 109.5 . .
C3 C14 H14C 109.5 . .
H14A C14 H14C 109.5 . .
H14B C14 H14C 109.5 . .
C6 C15 H15A 109.5 . .
C6 C15 H15B 109.5 . .
H15A C15 H15B 109.5 . .
C6 C15 H15C 109.5 . .
H15A C15 H15C 109.5 . .
H15B C15 H15C 109.5 . .
C7 C16 H16A 109.5 . .
C7 C16 H16B 109.5 . .
H16A C16 H16B 109.5 . .
C7 C16 H16C 109.5 . .
H16A C16 H16C 109.5 . .
H16B C16 H16C 109.5 . .
C1 N1 C12 121.2(4) . .
C1 N1 C2 111.7(6) . .
C12 N1 C2 126.7(6) . .
C1 N2 C3 112.5(6) . .
C1 N2 C4 121.2(4) . .
C3 N2 C4 125.8(6) . .
C5 N3 C4 121.8(4) . .
C5 N3 C6 112.0(6) . .
C4 N3 C6 125.7(6) . .
C5 N4 C8 120.9(4) . .
C5 N4 C7 112.0(6) . .
C8 N4 C7 126.3(6) . .
C9 N5 C8 122.0(5) . .
C9 N5 C10 111.7(6) . .
C8 N5 C10 124.2(6) . .
C9 N6 C12 123.6(4) . 2
C9 N6 C11 108.8(6) . .
C12 N6 C11 126.0(6) 2 .

loop_
_geom_bond_atom_site_label_1
_geom_bond_atom_site_label_2
_geom_bond_distance
_geom_bond_site_symmetry_2
O1W O2W 1.534(9) .
O1W O1W 1.693(12) 6_565
O1W Tb1 2.397(6) .
O2W O3W 1.431(9) .
O2W Tb1 2.382(5) .
O3W O4W 1.556(9) .
O3W Tb1 2.388(5) .
O4W O4W 1.628(12) 6_565
O4W Tb1 2.353(6) .
Tb1 O4W 2.353(6) 6_565
Tb1 O4W 2.353(6) 5_565
Tb1 O4W 2.353(6) 2
Tb1 O2W 2.382(5) 2
Tb1 O2W 2.382(5) 6_565
Tb1 O2W 2.382(5) 5_565
Tb1 O3W 2.388(5) 2
Tb1 O3W 2.388(5) 5_565
Tb1 O3W 2.388(5) 6_565
C1 O1 1.235(5) .
C1 N2 1.345(8) .
C1 N1 1.353(8) .
C2 N1 1.468(6) 6
C2 N1 1.468(6) .
C2 C3 1.516(14) .
C2 C13 1.543(9) .
C3 N2 1.462(6) .
C3 N2 1.462(6) 6
C3 C14 1.541(10) .
C4 N3 1.434(8) .
C4 N2 1.467(8) .
C4 H4A 0.9800 .
C4 H4B 0.9800 .
C5 O2 1.233(6) .
C5 N4 1.342(8) .
C5 N3 1.354(8) .
C6 N3 1.457(6) 6
C6 N3 1.457(6) .
C6 C15 1.492(11) .
C6 C7 1.521(14) .
C7 N4 1.456(6) 6
C7 N4 1.456(6) .
C7 C16 1.527(11) .
C8 N5 1.440(8) .
C8 N4 1.443(8) .
C8 H8A 0.9800 .
C8 H8B 0.9800 .
C9 O3 1.234(6) .
C9 N5 1.339(8) .
C9 N6 1.359(8) .
C10 O4 1.345(12) .
C10 N5 1.447(6) 6
C10 N5 1.447(6) .
C10 C11 1.476(14) .
C11 O5 1.413(13) .
C11 N6 1.469(6) 6
C11 N6 1.469(6) .
C12 N1 1.443(8) .
C12 N6 1.444(8) 2
C12 H12A 0.9800 .
C12 H12B 0.9800 .
C13 H13A 0.9700 .
C13 H13B 0.9700 .
C13 H13C 0.9700 .
C14 H14A 0.9700 .
C14 H14B 0.9700 .
C14 H14C 0.9700 .
C15 H15A 0.9700 .
C15 H15B 0.9700 .
C15 H15C 0.9700 .
C16 H16A 0.9700 .
C16 H16B 0.9700 .
C16 H16C 0.9700 .
N6 C12 1.444(8) 2

loop_
_platon_squeeze_void_nr
_platon_squeeze_void_average_x
_platon_squeeze_void_average_y
_platon_squeeze_void_average_z
_platon_squeeze_void_volume
_platon_squeeze_void_count_electrons
_platon_squeeze_void_content
1 0.000 0.000 0.000 117 26 ' '
2 0.500 0.000 0.500 241 63 ' '
3 0.685 0.000 0.299 9 5 ' '
4 0.315 0.000 0.701 9 5 ' '
5 1.000 0.500 0.500 241 63 ' '
6 0.500 0.500 0.000 117 26 ' '
7 0.185 0.500 0.299 9 5 ' '
8 0.815 0.500 0.701 9 5 ' '
